data_2212521
loop_
_publ_author_name
'Liu-Qing Sheng'
'Wan-Gen Liang'
'Gang Chen'
'Hua-Feng Shen'

_publ_section_title
;
 17\a-Ethynyl-17\b-hydroxyandrosta-1,4-dien-3-one
;
_journal_coeditor_code CV2190
_journal_issue 3
_journal_name_full 'Acta Crystallographica Section E'
_journal_page_first o1182
_journal_page_last o1183
_journal_paper_doi 10.1107/S1600536807005223
_journal_volume 63
_journal_year 2007
_chemical_formula_iupac 'C21 H26 O2'
_chemical_formula_moiety 'C21 H26 O2'
_chemical_formula_sum 'C21 H26 O2'
_chemical_formula_weight 310.42
_chemical_name_systematic
;
17\a-Ethynyl-17\b-hydroxyandrosta-1,4-diene-3-one
;
_space_group_IT_number 4
_symmetry_cell_setting monoclinic
_symmetry_space_group_name_Hall 'P 2yb'
_symmetry_space_group_name_H-M 'P 1 21 1'
_atom_sites_solution_hydrogens geom
_atom_sites_solution_primary direct
_atom_sites_solution_secondary difmap
_audit_creation_method SHELXL-97
_cell_angle_alpha 90.00
_cell_angle_beta 107.777(5)
_cell_angle_gamma 90.00
_cell_formula_units_Z 2
_cell_length_a 6.480(3)
_cell_length_b 20.758(8)
_cell_length_c 6.697(3)
_cell_measurement_reflns_used 690
_cell_measurement_temperature 293(2)
_cell_measurement_theta_max 26.135
_cell_measurement_theta_min 3.301
_cell_volume 857.8(6)
_computing_cell_refinement 'SAINT (Bruker, 2003)'
_computing_data_collection 'SMART (Bruker, 2003)'
_computing_data_reduction SAINT
_computing_molecular_graphics SHELXTL
_computing_publication_material SHELXTL
_computing_structure_refinement SHELXTL
_computing_structure_solution 'SHELXTL (Bruker, 2003)'
_diffrn_ambient_temperature 293(2)
_diffrn_measured_fraction_theta_full 0.990
_diffrn_measured_fraction_theta_max 0.990
_diffrn_measurement_device_type 'Bruker SMART APEX CCD area-detector'
_diffrn_measurement_method '\f and \w'
_diffrn_radiation_monochromator graphite
_diffrn_radiation_source 'fine-focus sealed tube'
_diffrn_radiation_type MoK\a
_diffrn_radiation_wavelength 0.71073
_diffrn_reflns_av_R_equivalents 0.0441
_diffrn_reflns_av_sigmaI/netI 0.0429
_diffrn_reflns_limit_h_max 8
_diffrn_reflns_limit_h_min -6
_diffrn_reflns_limit_k_max 26
_diffrn_reflns_limit_k_min -25
_diffrn_reflns_limit_l_max 5
_diffrn_reflns_limit_l_min -8
_diffrn_reflns_number 4306
_diffrn_reflns_theta_full 27.11
_diffrn_reflns_theta_max 27.11
_diffrn_reflns_theta_min 1.96
_diffrn_standards_number 0
_exptl_absorpt_coefficient_mu 0.075
_exptl_absorpt_correction_T_max 0.9888
_exptl_absorpt_correction_T_min 0.9821
_exptl_absorpt_correction_type multi-scan
_exptl_absorpt_process_details '(SADABS; Sheldrick, 1996)'
_exptl_crystal_colour colourless
_exptl_crystal_density_diffrn 1.202
_exptl_crystal_density_method 'not measured'
_exptl_crystal_description prism
_exptl_crystal_F_000 336
_exptl_crystal_size_max 0.20
_exptl_crystal_size_mid 0.15
_exptl_crystal_size_min 0.15
_refine_diff_density_max 0.270
_refine_diff_density_min -0.413
_refine_ls_extinction_coef 0.097(11)
_refine_ls_extinction_expression Fc^*^=kFc[1+0.001xFc^2^\l^3^/sin(2\q)]^-1/4^
_refine_ls_extinction_method SHELXTL
_refine_ls_goodness_of_fit_ref 1.002
_refine_ls_hydrogen_treatment mixed
_refine_ls_matrix_type full
_refine_ls_number_parameters 215
_refine_ls_number_reflns 1931
_refine_ls_number_restraints 2
_refine_ls_restrained_S_all 1.001
_refine_ls_R_factor_all 0.0584
_refine_ls_R_factor_gt 0.0523
_refine_ls_shift/su_max 0.000
_refine_ls_shift/su_mean 0.000
_refine_ls_structure_factor_coef Fsqd
_refine_ls_weighting_details 'calc w=1/[\s^2^(Fo^2^)+(0.0791P)^2^] where P=(Fo^2^+2Fc^2^)/3'
_refine_ls_weighting_scheme calc
_refine_ls_wR_factor_gt 0.1166
_refine_ls_wR_factor_ref 0.1203
_reflns_number_gt 1684
_reflns_number_total 1931
_reflns_threshold_expression I>2\s(I)
_cod_data_source_file cv2190.cif
_cod_data_source_block I
_cod_original_sg_symbol_H-M 'P 21'
_cod_database_code 2212521
_cod_database_fobs_code 2212521

loop_
_symmetry_equiv_pos_as_xyz
'x, y, z'
'-x, y+1/2, -z'

loop_
_atom_site_type_symbol
_atom_site_label
_atom_site_fract_x
_atom_site_fract_y
_atom_site_fract_z
_atom_site_U_iso_or_equiv
_atom_site_adp_type
_atom_site_calc_flag
_atom_site_refinement_flags
_atom_site_occupancy
O O1 0.2529(4) 0.58816(12) 1.0449(3) 0.0600(6) Uani d . 1
O O2 0.5204(4) 1.05939(10) 0.5278(4) 0.0517(5) Uani d D 1
H H2X 0.576(5) 1.067(2) 0.653(3) 0.066(12) Uiso d D 1
C C1 0.5862(4) 0.71668(14) 0.9780(4) 0.0452(6) Uani d . 1
H H1 0.7012 0.7410 1.0609 0.054 Uiso calc R 1
C C2 0.5148(5) 0.66873(14) 1.0688(4) 0.0455(7) Uani d . 1
H H2 0.5883 0.6584 1.2074 0.055 Uiso calc R 1
C C3 0.3243(4) 0.63187(13) 0.9568(5) 0.0432(6) Uani d . 1
C C4 0.2191(4) 0.64927(13) 0.7402(4) 0.0412(6) Uani d . 1
H H4 0.0950 0.6270 0.6658 0.049 Uiso calc R 1
C C5 0.2925(4) 0.69595(12) 0.6427(4) 0.0365(5) Uani d . 1
C C6 0.1780(4) 0.71326(14) 0.4195(4) 0.0458(6) Uani d . 1
H H6A 0.0442 0.6889 0.3708 0.055 Uiso calc R 1
H H6B 0.2681 0.7015 0.3331 0.055 Uiso calc R 1
C C7 0.1272(4) 0.78491(14) 0.3949(4) 0.0434(6) Uani d . 1
H H7A 0.0178 0.7952 0.4616 0.052 Uiso calc R 1
H H7B 0.0684 0.7951 0.2470 0.052 Uiso calc R 1
C C8 0.3287(4) 0.82634(12) 0.4922(4) 0.0344(5) Uani d . 1
H H8 0.4338 0.8177 0.4168 0.041 Uiso calc R 1
C C9 0.4336(4) 0.80843(12) 0.7244(4) 0.0341(5) Uani d . 1
H H9 0.3222 0.8151 0.7937 0.041 Uiso calc R 1
C C10 0.4952(4) 0.73484(12) 0.7510(4) 0.0362(6) Uani d . 1
C C11 0.6248(5) 0.85295(13) 0.8367(4) 0.0448(7) Uani d . 1
H H11A 0.6707 0.8434 0.9856 0.054 Uiso calc R 1
H H11B 0.7458 0.8441 0.7842 0.054 Uiso calc R 1
C C12 0.5664(4) 0.92469(12) 0.8050(4) 0.0410(6) Uani d . 1
H H12A 0.4602 0.9352 0.8753 0.049 Uiso calc R 1
H H12B 0.6948 0.9505 0.8671 0.049 Uiso calc R 1
C C13 0.4744(4) 0.94075(12) 0.5719(4) 0.0348(5) Uani d . 1
C C14 0.2766(4) 0.89780(12) 0.4752(4) 0.0349(5) Uani d . 1
H H14 0.1761 0.9053 0.5563 0.042 Uiso calc R 1
C C15 0.1718(5) 0.92741(15) 0.2580(4) 0.0479(7) Uani d . 1
H H15A 0.0160 0.9213 0.2139 0.057 Uiso calc R 1
H H15B 0.2300 0.9081 0.1547 0.057 Uiso calc R 1
C C16 0.2290(5) 0.99957(16) 0.2856(4) 0.0512(7) Uani d . 1
H H16A 0.0984 1.0254 0.2560 0.061 Uiso calc R 1
H H16B 0.3090 1.0126 0.1912 0.061 Uiso calc R 1
C C17 0.3701(4) 1.00852(12) 0.5171(4) 0.0393(6) Uani d . 1
C C18 0.2310(4) 1.02510(13) 0.6477(4) 0.0420(6) Uani d . 1
C C19 0.1181(5) 1.04089(16) 0.7476(5) 0.0537(7) Uani d . 1
H H19 0.0290 1.0533 0.8265 0.064 Uiso calc R 1
C C20 0.6495(5) 0.93300(15) 0.4628(5) 0.0496(7) Uani d . 1
H H20A 0.5911 0.9450 0.3180 0.074 Uiso calc R 1
H H20B 0.6963 0.8889 0.4723 0.074 Uiso calc R 1
H H20C 0.7706 0.9602 0.5298 0.074 Uiso calc R 1
C C21 0.6733(4) 0.71741(15) 0.6501(5) 0.0506(7) Uani d . 1
H H21A 0.6899 0.6715 0.6495 0.076 Uiso calc R 1
H H21B 0.8080 0.7367 0.7296 0.076 Uiso calc R 1
H H21C 0.6326 0.7332 0.5087 0.076 Uiso calc R 1

loop_
_atom_site_aniso_label
_atom_site_aniso_U_11
_atom_site_aniso_U_22
_atom_site_aniso_U_33
_atom_site_aniso_U_12
_atom_site_aniso_U_13
_atom_site_aniso_U_23
O1 0.0607(13) 0.0592(14) 0.0615(13) -0.0117(11) 0.0206(11) 0.0127(11)
O2 0.0662(13) 0.0355(10) 0.0559(14) -0.0062(9) 0.0223(11) 0.0041(9)
C1 0.0423(13) 0.0367(14) 0.0465(14) -0.0041(12) -0.0016(11) 0.0014(12)
C2 0.0534(16) 0.0375(15) 0.0395(14) 0.0020(12) 0.0053(12) 0.0050(11)
C3 0.0447(14) 0.0366(14) 0.0512(15) 0.0001(11) 0.0189(12) 0.0029(11)
C4 0.0365(12) 0.0370(14) 0.0496(15) -0.0067(11) 0.0122(11) -0.0048(11)
C5 0.0350(12) 0.0320(12) 0.0408(13) -0.0011(10) 0.0092(10) -0.0059(10)
C6 0.0464(14) 0.0437(16) 0.0405(14) -0.0104(12) 0.0030(11) -0.0071(12)
C7 0.0412(14) 0.0434(15) 0.0370(13) -0.0079(11) -0.0007(11) 0.0002(11)
C8 0.0325(11) 0.0358(13) 0.0321(12) -0.0020(10) 0.0060(9) -0.0009(9)
C9 0.0334(11) 0.0327(12) 0.0333(12) -0.0011(9) 0.0058(9) -0.0009(10)
C10 0.0353(12) 0.0300(13) 0.0389(13) -0.0014(9) 0.0048(10) 0.0005(9)
C11 0.0465(14) 0.0324(14) 0.0420(14) -0.0023(11) -0.0069(11) 0.0036(11)
C12 0.0456(14) 0.0320(14) 0.0365(13) -0.0040(11) -0.0004(10) -0.0005(10)
C13 0.0361(12) 0.0315(13) 0.0349(12) -0.0009(10) 0.0079(10) -0.0004(10)
C14 0.0345(12) 0.0363(14) 0.0303(12) 0.0008(10) 0.0048(9) 0.0008(10)
C15 0.0516(15) 0.0509(17) 0.0330(13) 0.0045(13) 0.0009(11) 0.0040(11)
C16 0.0645(17) 0.0480(16) 0.0365(14) 0.0127(14) 0.0086(12) 0.0084(12)
C17 0.0481(14) 0.0320(13) 0.0370(13) 0.0024(10) 0.0116(11) 0.0045(10)
C18 0.0450(14) 0.0369(14) 0.0406(14) 0.0014(11) 0.0080(11) 0.0014(11)
C19 0.0517(17) 0.0560(19) 0.0552(18) 0.0060(13) 0.0192(14) -0.0037(14)
C20 0.0436(14) 0.0450(16) 0.0640(18) -0.0017(12) 0.0219(13) -0.0034(13)
C21 0.0398(13) 0.0419(15) 0.0702(19) 0.0008(12) 0.0171(12) -0.0014(14)

loop_
_atom_type_symbol
_atom_type_description
_atom_type_scat_dispersion_real
_atom_type_scat_dispersion_imag
_atom_type_scat_source
C C 0.0033 0.0000 'International Tables Vol C Tables 4.2.6.8 and 6.1.1.4'
H H 0.0000 0.0000 'International Tables Vol C Tables 4.2.6.8 and 6.1.1.4'
O O 0.0106 0.0000 'International Tables Vol C Tables 4.2.6.8 and 6.1.1.4'

loop_
_geom_angle_atom_site_label_1
_geom_angle_atom_site_label_2
_geom_angle_atom_site_label_3
_geom_angle
C17 O2 H2X 106(3)
C2 C1 C10 124.8(2)
C2 C1 H1 117.6
C10 C1 H1 117.6
C1 C2 C3 121.4(2)
C1 C2 H2 119.3
C3 C2 H2 119.3
O1 C3 C4 121.8(3)
O1 C3 C2 121.3(3)
C4 C3 C2 116.9(2)
C5 C4 C3 122.8(2)
C5 C4 H4 118.6
C3 C4 H4 118.6
C4 C5 C6 121.4(2)
C4 C5 C10 122.4(2)
C6 C5 C10 116.2(2)
C5 C6 C7 111.6(2)
C5 C6 H6A 109.3
C7 C6 H6A 109.3
C5 C6 H6B 109.3
C7 C6 H6B 109.3
H6A C6 H6B 108.0
C6 C7 C8 112.0(2)
C6 C7 H7A 109.2
C8 C7 H7A 109.2
C6 C7 H7B 109.2
C8 C7 H7B 109.2
H7A C7 H7B 107.9
C14 C8 C7 112.0(2)
C14 C8 C9 109.32(19)
C7 C8 C9 110.5(2)
C14 C8 H8 108.3
C7 C8 H8 108.3
C9 C8 H8 108.3
C8 C9 C11 112.9(2)
C8 C9 C10 111.50(19)
C11 C9 C10 112.8(2)
C8 C9 H9 106.4
C11 C9 H9 106.4
C10 C9 H9 106.4
C1 C10 C5 111.3(2)
C1 C10 C21 105.6(2)
C5 C10 C21 108.5(2)
C1 C10 C9 111.4(2)
C5 C10 C9 107.95(19)
C21 C10 C9 112.0(2)
C12 C11 C9 112.7(2)
C12 C11 H11A 109.1
C9 C11 H11A 109.1
C12 C11 H11B 109.1
C9 C11 H11B 109.1
H11A C11 H11B 107.8
C13 C12 C11 110.9(2)
C13 C12 H12A 109.5
C11 C12 H12A 109.5
C13 C12 H12B 109.5
C11 C12 H12B 109.5
H12A C12 H12B 108.1
C12 C13 C14 108.6(2)
C12 C13 C20 110.5(2)
C14 C13 C20 112.5(2)
C12 C13 C17 116.4(2)
C14 C13 C17 100.31(19)
C20 C13 C17 108.3(2)
C8 C14 C13 113.5(2)
C8 C14 C15 119.1(2)
C13 C14 C15 103.8(2)
C8 C14 H14 106.5
C13 C14 H14 106.5
C15 C14 H14 106.5
C14 C15 C16 104.8(2)
C14 C15 H15A 110.8
C16 C15 H15A 110.8
C14 C15 H15B 110.8
C16 C15 H15B 110.8
H15A C15 H15B 108.9
C15 C16 C17 106.4(2)
C15 C16 H16A 110.4
C17 C16 H16A 110.4
C15 C16 H16B 110.4
C17 C16 H16B 110.4
H16A C16 H16B 108.6
O2 C17 C18 109.2(2)
O2 C17 C16 108.9(2)
C18 C17 C16 109.9(2)
O2 C17 C13 114.7(2)
C18 C17 C13 111.8(2)
C16 C17 C13 102.0(2)
C19 C18 C17 177.1(3)
C18 C19 H19 180.0
C13 C20 H20A 109.5
C13 C20 H20B 109.5
H20A C20 H20B 109.5
C13 C20 H20C 109.5
H20A C20 H20C 109.5
H20B C20 H20C 109.5
C10 C21 H21A 109.5
C10 C21 H21B 109.5
H21A C21 H21B 109.5
C10 C21 H21C 109.5
H21A C21 H21C 109.5
H21B C21 H21C 109.5

loop_
_geom_bond_atom_site_label_1
_geom_bond_atom_site_label_2
_geom_bond_distance
O1 C3 1.246(3)
O2 C17 1.423(3)
O2 H2X 0.821(19)
C1 C2 1.321(4)
C1 C10 1.501(4)
C1 H1 0.9300
C2 C3 1.451(4)
C2 H2 0.9300
C3 C4 1.448(4)
C4 C5 1.334(4)
C4 H4 0.9300
C5 C6 1.496(4)
C5 C10 1.524(3)
C6 C7 1.521(4)
C6 H6A 0.9700
C6 H6B 0.9700
C7 C8 1.533(3)
C7 H7A 0.9700
C7 H7B 0.9700
C8 C14 1.518(4)
C8 C9 1.541(3)
C8 H8 0.9800
C9 C11 1.544(4)
C9 C10 1.575(4)
C9 H9 0.9800
C10 C21 1.548(4)
C11 C12 1.535(4)
C11 H11A 0.9700
C11 H11B 0.9700
C12 C13 1.527(3)
C12 H12A 0.9700
C12 H12B 0.9700
C13 C14 1.533(3)
C13 C20 1.534(4)
C13 C17 1.556(3)
C14 C15 1.533(4)
C14 H14 0.9800
C15 C16 1.541(5)
C15 H15A 0.9700
C15 H15B 0.9700
C16 C17 1.552(4)
C16 H16A 0.9700
C16 H16B 0.9700
C17 C18 1.475(4)
C18 C19 1.179(4)
C19 H19 0.9300
C20 H20A 0.9599
C20 H20B 0.9599
C20 H20C 0.9599
C21 H21A 0.9599
C21 H21B 0.9599
C21 H21C 0.9599

loop_
_geom_hbond_atom_site_label_D
_geom_hbond_atom_site_label_H
_geom_hbond_atom_site_label_A
_geom_hbond_site_symmetry_A
_geom_hbond_distance_DH
_geom_hbond_distance_HA
_geom_hbond_distance_DA
_geom_hbond_angle_DHA
_geom_hbond_publ_flag
O2 H2X O1 2_657 0.821(19) 2.04(2) 2.852(3) 174(4) yes
C19 H19 O1 2_557 0.93 2.36 3.273(4) 168 yes

loop_
_geom_torsion_atom_site_label_1
_geom_torsion_atom_site_label_2
_geom_torsion_atom_site_label_3
_geom_torsion_atom_site_label_4
_geom_torsion
C10 C1 C2 C3 -5.5(5)
C1 C2 C3 O1 -177.5(3)
C1 C2 C3 C4 1.2(4)
O1 C3 C4 C5 179.9(3)
C2 C3 C4 C5 1.3(4)
C3 C4 C5 C6 -179.2(3)
C3 C4 C5 C10 0.4(4)
C4 C5 C6 C7 126.6(3)
C10 C5 C6 C7 -53.0(3)
C5 C6 C7 C8 52.4(3)
C6 C7 C8 C14 -177.8(2)
C6 C7 C8 C9 -55.7(3)
C14 C8 C9 C11 -50.8(3)
C7 C8 C9 C11 -174.5(2)
C14 C8 C9 C10 -178.9(2)
C7 C8 C9 C10 57.3(3)
C2 C1 C10 C5 6.6(4)
C2 C1 C10 C21 -111.0(3)
C2 C1 C10 C9 127.2(3)
C4 C5 C10 C1 -4.0(4)
C6 C5 C10 C1 175.7(2)
C4 C5 C10 C21 111.9(3)
C6 C5 C10 C21 -68.5(3)
C4 C5 C10 C9 -126.6(3)
C6 C5 C10 C9 53.1(3)
C8 C9 C10 C1 -176.9(2)
C11 C9 C10 C1 54.9(3)
C8 C9 C10 C5 -54.3(3)
C11 C9 C10 C5 177.5(2)
C8 C9 C10 C21 65.1(3)
C11 C9 C10 C21 -63.1(3)
C8 C9 C11 C12 50.8(3)
C10 C9 C11 C12 178.2(2)
C9 C11 C12 C13 -53.8(3)
C11 C12 C13 C14 57.2(3)
C11 C12 C13 C20 -66.7(3)
C11 C12 C13 C17 169.4(2)
C7 C8 C14 C13 179.7(2)
C9 C8 C14 C13 56.9(3)
C7 C8 C14 C15 -57.6(3)
C9 C8 C14 C15 179.6(2)
C12 C13 C14 C8 -60.7(3)
C20 C13 C14 C8 61.9(3)
C17 C13 C14 C8 176.8(2)
C12 C13 C14 C15 168.5(2)
C20 C13 C14 C15 -68.9(3)
C17 C13 C14 C15 46.0(2)
C8 C14 C15 C16 -156.9(2)
C13 C14 C15 C16 -29.6(3)
C14 C15 C16 C17 1.4(3)
C15 C16 C17 O2 148.3(2)
C15 C16 C17 C18 -92.1(3)
C15 C16 C17 C13 26.6(3)
C12 C13 C17 O2 81.4(3)
C14 C13 C17 O2 -161.7(2)
C20 C13 C17 O2 -43.7(3)
C12 C13 C17 C18 -43.7(3)
C14 C13 C17 C18 73.2(2)
C20 C13 C17 C18 -168.8(2)
C12 C13 C17 C16 -161.1(2)
C14 C13 C17 C16 -44.1(2)
C20 C13 C17 C16 73.8(3)

loop_
_cod_related_entry_id
_cod_related_entry_database
_cod_related_entry_code
1 ChemSpider 18530781
